data_7134901
loop_
_publ_author_name
'Xie, Xin-Ling'
'Chen, Feng'
'Wang, Wen-Wen'
'Lyu, Lei-Yan'
'Sun, Meng-Jiao'
'Zhang, Teng'
'Cao, Rong'

_publ_section_title
;
 Copper-based homometallic and heterometallic binuclear complexes for
 electrocatalytic CO<sub>2</sub> reduction.
;
_journal_issue 71
_journal_name_full 'Chemical communications (Cambridge, England)'
_journal_page_first 13485
_journal_page_last 13488
_journal_paper_doi 10.1039/d5cc04378f
_journal_volume 61
_journal_year 2025
_chemical_formula_moiety 'C25 H32 Co Cu N4 O4, 2(Cl O4)'
_chemical_formula_sum 'C25 H32 Cl2 Co Cu N4 O12'
_chemical_formula_weight 773.91
_space_group_crystal_system triclinic
_space_group_IT_number 1
_space_group_name_Hall 'P 1'
_space_group_name_H-M_alt 'P 1'
_atom_sites_solution_hydrogens mixed
_audit_creation_date 2025-07-09
_audit_creation_method
;
Olex2 1.3
(compiled 2020.11.12 svn.r5f609507 for OlexSys, GUI svn.r6408)
;
_audit_update_record
;
2025-07-24 deposited with the CCDC.	2025-08-01 downloaded from the CCDC.
;
_cell_angle_alpha 79.812(2)
_cell_angle_beta 85.501(2)
_cell_angle_gamma 84.317(2)
_cell_formula_units_Z 2
_cell_length_a 9.6012(3)
_cell_length_b 11.2838(4)
_cell_length_c 14.0602(3)
_cell_measurement_reflns_used 10759
_cell_measurement_temperature 100(2)
_cell_measurement_theta_max 30.1700
_cell_measurement_theta_min 2.1460
_cell_volume 1488.98(8)
_computing_cell_refinement 'CrysAlisPro 1.171.43.101a (Rigaku OD, 2023)'
_computing_data_collection 'CrysAlisPro 1.171.43.101a (Rigaku OD, 2023)'
_computing_data_reduction 'CrysAlisPro 1.171.43.101a (Rigaku OD, 2023)'
_computing_molecular_graphics 'Olex2 1.3 (Dolomanov et al., 2009)'
_computing_publication_material 'Olex2 1.3 (Dolomanov et al., 2009)'
_computing_structure_refinement 'SHELXL 2018/3 (Sheldrick, 2015)'
_computing_structure_solution 'SHELXT 2018/2 (Sheldrick, 2018)'
_diffrn_ambient_temperature 100.0
_diffrn_detector_area_resol_mean 10.0000
_diffrn_measured_fraction_theta_full 1.000
_diffrn_measured_fraction_theta_max 0.813
_diffrn_measurement_device_type 'XtaLAB Synergy R, HyPix'
_diffrn_measurement_method '\w scans'
_diffrn_radiation_type MoK\a
_diffrn_radiation_wavelength 0.71073
_diffrn_reflns_av_R_equivalents 0.0307
_diffrn_reflns_av_unetI/netI 0.0527
_diffrn_reflns_Laue_measured_fraction_full 1.000
_diffrn_reflns_Laue_measured_fraction_max 0.813
_diffrn_reflns_limit_h_max 10
_diffrn_reflns_limit_h_min -13
_diffrn_reflns_limit_k_max 14
_diffrn_reflns_limit_k_min -15
_diffrn_reflns_limit_l_max 17
_diffrn_reflns_limit_l_min -20
_diffrn_reflns_number 19334
_diffrn_reflns_point_group_measured_fraction_full 0.818
_diffrn_reflns_point_group_measured_fraction_max 0.612
_diffrn_reflns_theta_full 25.242
_diffrn_reflns_theta_max 30.543
_diffrn_reflns_theta_min 1.841
_exptl_absorpt_coefficient_mu 1.521
_exptl_absorpt_correction_T_max 1.00000
_exptl_absorpt_correction_T_min 0.86546
_exptl_absorpt_correction_type multi-scan
_exptl_absorpt_process_details
;
CrysAlisPro 1.171.43.101a (Rigaku Oxford Diffraction, 2023)
Empirical absorption correction using spherical harmonics,
implemented in SCALE3 ABSPACK scaling algorithm.
;
_exptl_crystal_colour green
_exptl_crystal_colour_primary green
_exptl_crystal_density_diffrn 1.726
_exptl_crystal_description block
_exptl_crystal_F_000 792
_exptl_crystal_size_max 0.3
_exptl_crystal_size_mid 0.25
_exptl_crystal_size_min 0.15
_refine_diff_density_max 0.742
_refine_diff_density_min -0.437
_refine_diff_density_rms 0.084
_refine_ls_abs_structure_details
;
 Flack x determined using 3110 quotients [(I+)-(I-)]/[(I+)+(I-)]
 (Parsons, Flack and Wagner, Acta Cryst. B69 (2013) 249-259).
;
_refine_ls_abs_structure_Flack -0.006(11)
_refine_ls_extinction_method none
_refine_ls_goodness_of_fit_ref 1.044
_refine_ls_hydrogen_treatment mixed
_refine_ls_matrix_type full
_refine_ls_number_parameters 835
_refine_ls_number_reflns 11168
_refine_ls_number_restraints 9
_refine_ls_restrained_S_all 1.043
_refine_ls_R_factor_all 0.0456
_refine_ls_R_factor_gt 0.0397
_refine_ls_shift/su_max 0.000
_refine_ls_shift/su_mean 0.000
_refine_ls_structure_factor_coef Fsqd
_refine_ls_weighting_details 'w=1/[\s^2^(Fo^2^)+(0.0437P)^2^+0.1093P] where P=(Fo^2^+2Fc^2^)/3'
_refine_ls_weighting_scheme calc
_refine_ls_wR_factor_gt 0.0893
_refine_ls_wR_factor_ref 0.0934
_reflns_Friedel_coverage 0.506
_reflns_Friedel_fraction_full 0.635
_reflns_Friedel_fraction_max 0.411
_reflns_number_gt 9973
_reflns_number_total 11168
_reflns_threshold_expression 'I > 2\s(I)'
_cod_data_source_file d5cc04378f2.cif
_cod_data_source_block trialsolve
_cod_depositor_comments 'Adding full bibliography for 7134898--7134901.cif.'
_cod_database_code 7134901
_shelx_shelxl_version_number 2018/3
_shelx_space_group_comment
;
The symmetry employed for this shelxl refinement is uniquely defined
by the following loop, which should always be used as a source of
symmetry information in preference to the above space-group names.
They are only intended as comments.
;
_shelx_estimated_absorpt_t_max 0.804
_shelx_estimated_absorpt_t_min 0.658
_olex2_refinement_description
;
1. Fixed Uiso
 At 1.2 times of:
  All C(H) groups, All C(H,H) groups
 At 1.5 times of:
  All C(H,H,H) groups, All O(H) groups, All O(H,H) groups
2. Restrained distances
 O4-H4 = O7-H7A = O7-H7B = O8-H8 = O9-H9A = O9-H9B
 0.87 with sigma of 0.02
3.a Secondary CH2 refined with riding coordinates:
 C11(H11A,H11B), C19(H19A,H19B), C20(H20A,H20B), C21(H21A,H21B), C24(H24A,
 H24B), C25(H25A,H25B), C29(H29A,H29B), C34(H34A,H34B), C36(H36A,H36B),
 C37(H37A,H37B), C40(H40A,H40B), C41(H41A,H41B)
3.b Aromatic/amide H refined with riding coordinates:
 C2(H2), C5(H5), C6(H6), C10(H10), C12(H12), C13(H13), C17(H17), C18(H18),
 C26(H26), C31(H31), C32(H32), C35(H35), C38(H38), C42(H42), C45(H45), C47(H47)
3.c Idealised Me refined as rotating group:
 C14(H14A,H14B,H14C), C23(H23A,H23B,H23C), C33(H33A,H33B,H33C), C46(H46A,H46B,
 H46C), C50(H50A,H50B,H50C), C49(H49A,H49B,H49C)
;
_olex2_submission_special_instructions 'No special instructions were received'

loop_
_space_group_symop_operation_xyz
'x, y, z'

loop_
_atom_site_label
_atom_site_type_symbol
_atom_site_fract_x
_atom_site_fract_y
_atom_site_fract_z
_atom_site_U_iso_or_equiv
_atom_site_adp_type
_atom_site_occupancy
_atom_site_site_symmetry_order
_atom_site_calc_flag
_atom_site_refinement_flags_posn
_atom_site_refinement_flags_adp
_atom_site_refinement_flags_occupancy
_atom_site_disorder_assembly
_atom_site_disorder_group
Cu1 Cu 0.73516(6) 0.31263(6) 0.91593(4) 0.01874(16) Uani 1 1 d . . . . .
Co2 Co 0.42472(6) 0.68892(6) 0.35078(5) 0.01569(17) Uani 1 1 d . . . . .
Cu3 Cu 0.23523(6) 0.93198(5) 0.30061(4) 0.01900(17) Uani 1 1 d . . . . .
Co4 Co 0.92051(6) 0.32342(6) 0.72159(5) 0.01711(17) Uani 1 1 d . . . . .
Cl1 Cl 0.95933(16) 0.45714(14) 1.04515(10) 0.0263(3) Uani 1 1 d . . . . .
Cl2 Cl -0.08096(14) 0.75700(13) 0.28956(10) 0.0258(3) Uani 1 1 d . . . . .
Cl3 Cl 0.41729(15) 0.25002(13) 0.78657(10) 0.0271(3) Uani 1 1 d . . . . .
Cl4 Cl 0.46239(18) 1.13975(13) 0.37558(10) 0.0337(4) Uani 1 1 d . . . . .
O1 O 0.7713(4) 0.4233(4) 0.7922(3) 0.0194(9) Uani 1 1 d . . . . .
O2 O 0.2764(4) 0.8018(4) 0.4108(3) 0.0188(9) Uani 1 1 d . . . . .
O3 O 0.3783(4) 0.8265(3) 0.2391(3) 0.0163(9) Uani 1 1 d . . . . .
O4 O 0.2511(4) 0.6007(4) 0.3170(3) 0.0248(9) Uani 1 1 d D . . . .
H4 H 0.178(5) 0.649(5) 0.304(4) 0.037 Uiso 1 1 d D U . . .
O5 O -0.1856(4) 0.8331(4) 0.2350(3) 0.0403(12) Uani 1 1 d . . . . .
O6 O 0.8754(4) 0.2108(4) 0.8486(3) 0.0173(9) Uani 1 1 d . . . . .
O7 O 0.5722(4) 0.8018(4) 0.3914(3) 0.0254(9) Uani 1 1 d D . . . .
H7A H 0.643(5) 0.815(6) 0.351(4) 0.038 Uiso 1 1 d D U . . .
H7B H 0.556(7) 0.880(2) 0.373(4) 0.038 Uiso 1 1 d D U . . .
O8 O 0.7454(4) 0.2603(4) 0.6626(3) 0.0293(10) Uani 1 1 d D . . . .
H8 H 0.669(4) 0.242(6) 0.698(4) 0.044 Uiso 1 1 d D U . . .
O9 O 1.0721(4) 0.3960(4) 0.7951(3) 0.0251(9) Uani 1 1 d D . . . .
H9A H 1.140(5) 0.344(5) 0.806(4) 0.038 Uiso 1 1 d D U . . .
H9B H 1.041(6) 0.396(6) 0.854(2) 0.038 Uiso 1 1 d D U . . .
O10 O 0.3115(4) 0.2186(5) 0.8617(3) 0.0444(13) Uani 1 1 d . . . . .
N1 N 0.2125(5) 1.0430(4) 0.1768(3) 0.0200(11) Uani 1 1 d . . . . .
O11 O 0.0558(4) 0.7984(4) 0.2559(3) 0.0255(9) Uani 1 1 d . . . . .
C1 C 0.7043(6) 0.5279(5) 0.7560(4) 0.0203(12) Uani 1 1 d . . . . .
N2 N 0.9386(5) 0.4562(5) 0.6037(3) 0.0227(11) Uani 1 1 d . . . . .
N3 N 0.5720(5) 0.6033(4) 0.2692(3) 0.0166(10) Uani 1 1 d . . . . .
C2 C 0.6258(6) 0.7892(5) 0.0325(4) 0.0213(12) Uani 1 1 d . . . . .
H2 H 0.703454 0.735802 0.016452 0.026 Uiso 1 1 calc R U . . .
O24 O 0.5540(4) 0.2247(4) 0.8255(3) 0.0301(9) Uani 1 1 d . . . . .
O12 O 0.9444(4) 0.3729(4) 0.9791(3) 0.0325(10) Uani 1 1 d . . . . .
C3 C 0.0796(6) 0.7338(5) 0.6886(4) 0.0229(13) Uani 1 1 d . . . . .
N4 N 0.4469(5) 0.5705(4) 0.4766(3) 0.0188(11) Uani 1 1 d . . . . .
O13 O 0.4521(5) 1.0371(4) 0.3275(4) 0.0416(12) Uani 1 1 d . . . . .
C5 C 1.1360(6) -0.0528(6) 0.8696(4) 0.0233(13) Uani 1 1 d . . . . .
H5 H 1.213754 -0.084580 0.833003 0.028 Uiso 1 1 calc R U . . .
C4 C 0.9125(6) 0.0441(6) 0.9767(4) 0.0200(12) Uani 1 1 d . . . . .
C6 C 0.3764(6) 0.5868(5) 0.5557(4) 0.0195(12) Uani 1 1 d . . . . .
H6 H 0.402872 0.532942 0.612547 0.023 Uiso 1 1 calc R U . . .
N8 N 1.0647(5) 0.2002(5) 0.6743(3) 0.0191(10) Uani 1 1 d . . . . .
C7 C 0.5900(6) 0.5794(5) 0.8073(4) 0.0239(13) Uani 1 1 d . . . . .
C10 C 0.6715(7) 0.7030(5) 0.6272(4) 0.0259(13) Uani 1 1 d . . . . .
H10 H 0.701126 0.745416 0.565599 0.031 Uiso 1 1 calc R U . . .
C8 C 0.2166(6) 0.7804(5) 0.4994(4) 0.0179(12) Uani 1 1 d . . . . .
C11 C 1.0421(6) 0.4453(6) 0.5220(4) 0.0263(14) Uani 1 1 d . . . . .
H11A H 1.077088 0.525371 0.497490 0.032 Uiso 1 1 calc R U . . .
H11B H 0.994818 0.421499 0.469070 0.032 Uiso 1 1 calc R U . . .
O14 O 1.1050(5) 0.4620(5) 1.0546(4) 0.0560(14) Uani 1 1 d . . . . .
N5 N 0.5881(6) 0.4319(5) 0.9582(4) 0.0254(12) Uani 1 1 d . . . . .
C9 C 0.4015(6) 0.9443(5) 0.0830(4) 0.0181(12) Uani 1 1 d . . . . .
C12 C 0.8628(6) 0.5561(5) 0.5970(4) 0.0235(13) Uani 1 1 d . . . . .
H12 H 0.884851 0.615146 0.542182 0.028 Uiso 1 1 calc R U . . .
C13 C 0.1924(6) 0.6595(5) 0.6619(4) 0.0210(12) Uani 1 1 d . . . . .
H13 H 0.225836 0.592888 0.708083 0.025 Uiso 1 1 calc R U . . .
O15 O -0.0832(4) 0.6339(4) 0.2778(4) 0.0473(12) Uani 1 1 d . . . . .
N6 N 0.7171(5) 0.1815(5) 1.0279(3) 0.0210(11) Uani 1 1 d . . . . .
C14 C 0.4819(8) 0.8729(6) 0.6364(5) 0.044(2) Uani 1 1 d . . . . .
H14A H 0.380439 0.868272 0.647926 0.066 Uiso 1 1 calc R U . . .
H14B H 0.505679 0.891525 0.566664 0.066 Uiso 1 1 calc R U . . .
H14C H 0.510747 0.936537 0.667974 0.066 Uiso 1 1 calc R U . . .
C15 C 1.1015(7) -0.1154(5) 0.9614(4) 0.0252(13) Uani 1 1 d . . . . .
N7 N 0.0891(6) 1.0115(5) 0.3810(4) 0.0263(12) Uani 1 1 d . . . . .
O16 O 0.8950(5) 0.5734(4) 1.0074(3) 0.0438(12) Uani 1 1 d . . . . .
O17 O 0.8891(7) 0.4123(5) 1.1357(3) 0.0683(18) Uani 1 1 d . . . . .
C16 C 0.5594(6) 0.7644(5) 0.1237(4) 0.0161(11) Uani 1 1 d . . . . .
C17 C 0.4720(6) 0.9627(5) -0.0096(4) 0.0233(13) Uani 1 1 d . . . . .
H17 H 0.439952 1.030156 -0.055617 0.028 Uiso 1 1 calc R U . . .
C18 C 0.2867(6) 1.0322(5) 0.0983(4) 0.0212(12) Uani 1 1 d . . . . .
H18 H 0.262541 1.090016 0.042969 0.025 Uiso 1 1 calc R U . . .
O18 O -0.1069(6) 0.7673(5) 0.3893(3) 0.0553(15) Uani 1 1 d . . . . .
C19 C 0.5458(6) 0.4610(5) 0.4842(4) 0.0225(13) Uani 1 1 d . . . . .
H19A H 0.496815 0.393010 0.471032 0.027 Uiso 1 1 calc R U . . .
H19B H 0.576202 0.439960 0.551236 0.027 Uiso 1 1 calc R U . . .
C20 C 0.5155(8) 0.4053(7) 1.0566(5) 0.0347(16) Uani 1 1 d . . . . .
H20A H 0.426446 0.457467 1.058135 0.042 Uiso 1 1 calc R U . . .
H20B H 0.575119 0.425373 1.104848 0.042 Uiso 1 1 calc R U . . .
C21 C -0.0218(6) 1.1296(6) 0.2361(4) 0.0297(14) Uani 1 1 d . . . . .
H21A H -0.096462 1.194770 0.217478 0.036 Uiso 1 1 calc R U . . .
H21B H -0.057557 1.051810 0.230932 0.036 Uiso 1 1 calc R U . . .
C22 C 0.4456(6) 0.8439(5) 0.1519(4) 0.0161(11) Uani 1 1 d . . . . .
C23 C 0.0049(7) 0.7054(6) 0.7887(4) 0.0319(15) Uani 1 1 d . . . . .
H23A H -0.084957 0.673748 0.782975 0.048 Uiso 1 1 calc R U . . .
H23B H -0.011810 0.779336 0.816972 0.048 Uiso 1 1 calc R U . . .
H23C H 0.063403 0.644909 0.830453 0.048 Uiso 1 1 calc R U . . .
C24 C 0.0102(8) 1.1281(6) 0.3394(5) 0.0380(18) Uani 1 1 d . . . . .
H24A H 0.066537 1.196077 0.342310 0.046 Uiso 1 1 calc R U . . .
H24B H -0.078658 1.139334 0.378851 0.046 Uiso 1 1 calc R U . . .
C25 C 0.4846(6) 0.2747(6) 1.0843(4) 0.0300(14) Uani 1 1 d . . . . .
H25A H 0.413875 0.266616 1.139702 0.036 Uiso 1 1 calc R U . . .
H25B H 0.444372 0.249018 1.029241 0.036 Uiso 1 1 calc R U . . .
C26 C 0.6154(6) 0.6517(5) 0.1831(4) 0.0193(12) Uani 1 1 d . . . . .
H26 H 0.693317 0.609023 0.154514 0.023 Uiso 1 1 calc R U . . .
C27 C 0.2606(6) 0.6781(5) 0.5686(4) 0.0179(12) Uani 1 1 d . . . . .
C28 C 0.1031(6) 0.8579(5) 0.5288(4) 0.0231(13) Uani 1 1 d . . . . .
C29 C 0.1051(6) 1.1494(5) 0.1669(4) 0.0241(13) Uani 1 1 d . . . . .
H29A H 0.074848 1.166483 0.099746 0.029 Uiso 1 1 calc R U . . .
H29B H 0.148551 1.221052 0.178575 0.029 Uiso 1 1 calc R U . . .
O19 O 0.3959(7) 0.3761(5) 0.7511(4) 0.074(2) Uani 1 1 d . . . . .
C30 C 0.9482(6) 0.1083(5) 0.8831(4) 0.0164(11) Uani 1 1 d . . . . .
C31 C 0.0477(7) 0.9662(6) 0.4666(4) 0.0285(15) Uani 1 1 d . . . . .
H31 H -0.030782 1.009599 0.493872 0.034 Uiso 1 1 calc R U . . .
C32 C 0.7972(6) 0.0817(6) 1.0385(4) 0.0240(13) Uani 1 1 d . . . . .
H32 H 0.776755 0.025393 1.095425 0.029 Uiso 1 1 calc R U . . .
C33 C 0.6615(7) 0.9147(6) -0.1360(4) 0.0262(14) Uani 1 1 d . . . . .
H33A H 0.718024 0.982973 -0.138206 0.039 Uiso 1 1 calc R U . . .
H33B H 0.592857 0.935251 -0.185687 0.039 Uiso 1 1 calc R U . . .
H33C H 0.722773 0.843490 -0.148119 0.039 Uiso 1 1 calc R U . . .
C34 C 0.6437(7) 0.4853(5) 0.3090(4) 0.0216(12) Uani 1 1 d . . . . .
H34A H 0.732955 0.472447 0.270412 0.026 Uiso 1 1 calc R U . . .
H34B H 0.584275 0.420404 0.303127 0.026 Uiso 1 1 calc R U . . .
O20 O 0.6019(7) 1.1755(6) 0.3575(4) 0.082(2) Uani 1 1 d . . . . .
C35 C 1.1096(6) 0.1028(6) 0.7288(4) 0.0232(13) Uani 1 1 d . . . . .
H35 H 1.183844 0.055395 0.700954 0.028 Uiso 1 1 calc R U . . .
O21 O 0.4128(5) 0.1845(7) 0.7104(5) 0.085(2) Uani 1 1 d . . . . .
C36 C 0.6742(6) 0.4767(5) 0.4145(4) 0.0219(12) Uani 1 1 d . . . . .
H36A H 0.744485 0.407421 0.431988 0.026 Uiso 1 1 calc R U . . .
H36B H 0.716053 0.550931 0.422181 0.026 Uiso 1 1 calc R U . . .
C37 C 1.1661(7) 0.3540(6) 0.5480(4) 0.0315(14) Uani 1 1 d . . . . .
H37A H 1.235796 0.360018 0.491982 0.038 Uiso 1 1 calc R U . . .
H37B H 1.210657 0.376756 0.602560 0.038 Uiso 1 1 calc R U . . .
C38 C 0.5420(7) 0.5281(6) 0.9036(5) 0.0271(14) Uani 1 1 d . . . . .
H38 H 0.464151 0.572388 0.930747 0.032 Uiso 1 1 calc R U . . .
C39 C 0.7453(6) 0.5925(5) 0.6629(4) 0.0205(13) Uani 1 1 d . . . . .
C40 C 0.6140(7) 0.1934(6) 1.1113(4) 0.0302(15) Uani 1 1 d . . . . .
H40A H 0.660036 0.225408 1.160880 0.036 Uiso 1 1 calc R U . . .
H40B H 0.586047 0.112178 1.140774 0.036 Uiso 1 1 calc R U . . .
C41 C 1.1332(7) 0.2246(6) 0.5757(4) 0.0296(15) Uani 1 1 d . . . . .
H41A H 1.070570 0.205795 0.528687 0.035 Uiso 1 1 calc R U . . .
H41B H 1.221035 0.171158 0.572622 0.035 Uiso 1 1 calc R U . . .
C42 C 0.5194(7) 0.6890(6) 0.7674(5) 0.0287(15) Uani 1 1 d . . . . .
H42 H 0.441563 0.720947 0.803804 0.034 Uiso 1 1 calc R U . . .
C43 C 0.5572(7) 0.7532(6) 0.6777(5) 0.0325(16) Uani 1 1 d . . . . .
C44 C 0.5854(6) 0.8876(5) -0.0371(4) 0.0220(12) Uani 1 1 d . . . . .
O22 O 0.4317(6) 1.1096(5) 0.4764(3) 0.0594(15) Uani 1 1 d . . . . .
C45 C 0.0360(6) 0.8341(6) 0.6223(4) 0.0241(13) Uani 1 1 d . . . . .
H45 H -0.040349 0.887730 0.640121 0.029 Uiso 1 1 calc R U . . .
O23 O 0.3645(9) 1.2331(5) 0.3350(4) 0.093(3) Uani 1 1 d . . . . .
C46 C 1.1818(7) -0.2319(6) 1.0035(5) 0.0337(16) Uani 1 1 d . . . . .
H46A H 1.127482 -0.299927 1.000017 0.051 Uiso 1 1 calc R U . . .
H46B H 1.198036 -0.230695 1.071274 0.051 Uiso 1 1 calc R U . . .
H46C H 1.272008 -0.240811 0.966644 0.051 Uiso 1 1 calc R U . . .
C47 C 0.9880(7) -0.0660(5) 1.0125(4) 0.0256(13) Uani 1 1 d . . . . .
H47 H 0.959736 -0.108225 1.074532 0.031 Uiso 1 1 calc R U . . .
C48 C 1.0615(6) 0.0552(5) 0.8281(4) 0.0195(12) Uani 1 1 d . . . . .
C50 C 0.2541(7) 0.5139(6) 0.2529(5) 0.0421(17) Uani 1 1 d . . . . .
H50A H 0.283622 0.551564 0.187074 0.063 Uiso 1 1 calc R U . . .
H50B H 0.160217 0.486668 0.253121 0.063 Uiso 1 1 calc R U . . .
H50C H 0.320383 0.444516 0.274776 0.063 Uiso 1 1 calc R U . . .
C49 C 0.7412(8) 0.1682(7) 0.6018(6) 0.051(2) Uani 1 1 d . . . . .
H49A H 0.794119 0.191940 0.539949 0.076 Uiso 1 1 calc R U . . .
H49B H 0.643664 0.160252 0.589829 0.076 Uiso 1 1 calc R U . . .
H49C H 0.783172 0.090548 0.634814 0.076 Uiso 1 1 calc R U . . .

loop_
_atom_site_aniso_label
_atom_site_aniso_U_11
_atom_site_aniso_U_22
_atom_site_aniso_U_33
_atom_site_aniso_U_23
_atom_site_aniso_U_13
_atom_site_aniso_U_12
Cu1 0.0191(4) 0.0212(4) 0.0152(3) -0.0030(3) 0.0025(2) -0.0016(3)
Co2 0.0173(4) 0.0133(4) 0.0153(4) -0.0002(3) -0.0014(3) 0.0012(3)
Cu3 0.0237(4) 0.0153(3) 0.0161(3) -0.0007(3) -0.0014(3) 0.0040(3)
Co4 0.0161(4) 0.0197(4) 0.0144(4) -0.0012(3) 0.0007(3) -0.0009(3)
Cl1 0.0395(8) 0.0203(7) 0.0180(6) -0.0030(5) 0.0000(5) 0.0012(6)
Cl2 0.0209(7) 0.0250(7) 0.0284(7) 0.0040(5) -0.0009(5) -0.0033(5)
Cl3 0.0246(7) 0.0311(8) 0.0243(6) -0.0012(5) -0.0061(5) 0.0008(6)
Cl4 0.0616(11) 0.0177(7) 0.0206(7) -0.0024(5) 0.0026(6) -0.0028(7)
O1 0.018(2) 0.021(2) 0.018(2) -0.0011(16) -0.0018(16) 0.0007(18)
O2 0.023(2) 0.015(2) 0.017(2) -0.0014(15) -0.0006(17) 0.0013(18)
O3 0.022(2) 0.012(2) 0.0127(19) 0.0001(15) 0.0000(16) 0.0020(17)
O4 0.022(2) 0.022(2) 0.031(2) -0.0078(16) -0.0050(16) 0.0013(16)
O5 0.020(2) 0.045(3) 0.049(3) 0.011(2) -0.0107(19) -0.003(2)
O6 0.020(2) 0.017(2) 0.0132(19) 0.0000(15) 0.0014(16) -0.0022(17)
O7 0.022(2) 0.023(2) 0.030(2) -0.0012(17) -0.0037(16) 0.0000(17)
O8 0.027(2) 0.037(3) 0.026(2) -0.0101(18) 0.0022(16) -0.0067(19)
O9 0.022(2) 0.029(2) 0.0231(19) -0.0060(16) -0.0005(16) 0.0015(17)
O10 0.021(2) 0.058(3) 0.047(3) 0.012(2) 0.0019(19) -0.004(2)
N1 0.019(3) 0.015(2) 0.025(3) -0.0023(19) -0.0019(19) 0.004(2)
O11 0.0159(19) 0.024(2) 0.036(2) -0.0016(17) 0.0002(15) -0.0041(16)
C1 0.018(3) 0.017(3) 0.027(3) -0.004(2) -0.007(2) -0.002(2)
N2 0.022(3) 0.030(3) 0.016(2) -0.0008(19) -0.0029(18) -0.006(2)
N3 0.018(2) 0.012(2) 0.018(2) -0.0002(18) 0.0013(18) -0.0019(18)
C2 0.024(3) 0.019(3) 0.021(3) -0.004(2) -0.003(2) -0.002(2)
O24 0.019(2) 0.042(3) 0.030(2) -0.0045(18) -0.0044(16) -0.0055(18)
O12 0.031(2) 0.042(3) 0.028(2) -0.0137(19) 0.0020(17) -0.010(2)
C3 0.027(3) 0.025(3) 0.018(3) -0.006(2) 0.002(2) -0.008(3)
N4 0.020(3) 0.018(2) 0.017(2) 0.0012(18) -0.0066(18) -0.0010(19)
O13 0.046(3) 0.023(2) 0.060(3) -0.017(2) -0.012(2) 0.003(2)
C5 0.022(3) 0.022(3) 0.026(3) -0.003(2) 0.000(2) -0.004(2)
C4 0.020(3) 0.021(3) 0.019(3) -0.003(2) -0.002(2) -0.004(2)
C6 0.023(3) 0.017(3) 0.017(3) 0.002(2) -0.004(2) -0.002(2)
N8 0.018(3) 0.023(3) 0.016(2) -0.0016(19) -0.0007(18) -0.005(2)
C7 0.023(3) 0.020(3) 0.032(3) -0.010(2) -0.007(2) -0.002(2)
C10 0.034(4) 0.020(3) 0.026(3) -0.005(2) -0.015(3) -0.001(3)
C8 0.021(3) 0.019(3) 0.014(3) -0.005(2) 0.002(2) -0.003(2)
C11 0.027(3) 0.030(3) 0.019(3) 0.004(2) 0.002(2) -0.005(3)
O14 0.047(3) 0.046(3) 0.085(4) -0.026(3) -0.036(3) 0.005(2)
N5 0.029(3) 0.024(3) 0.021(3) -0.007(2) 0.011(2) -0.001(2)
C9 0.022(3) 0.016(3) 0.016(3) -0.001(2) -0.001(2) -0.003(2)
C12 0.028(3) 0.020(3) 0.022(3) 0.001(2) -0.008(2) -0.004(2)
C13 0.023(3) 0.021(3) 0.017(3) -0.001(2) 0.002(2) -0.003(2)
O15 0.027(2) 0.031(3) 0.084(4) -0.009(2) 0.001(2) -0.008(2)
N6 0.019(3) 0.028(3) 0.016(2) -0.0027(19) 0.0011(18) -0.005(2)
C14 0.060(5) 0.028(4) 0.046(4) -0.016(3) -0.033(4) 0.019(3)
C15 0.032(3) 0.016(3) 0.030(3) -0.004(2) -0.014(3) -0.001(2)
N7 0.040(3) 0.017(3) 0.019(3) -0.002(2) -0.004(2) 0.011(2)
O16 0.045(3) 0.025(2) 0.052(3) 0.007(2) 0.008(2) 0.011(2)
O17 0.134(5) 0.039(3) 0.023(2) -0.002(2) 0.037(3) -0.005(3)
C16 0.019(3) 0.014(3) 0.016(3) -0.004(2) -0.004(2) -0.002(2)
C17 0.035(3) 0.016(3) 0.017(3) 0.006(2) -0.006(2) -0.004(2)
C18 0.027(3) 0.015(3) 0.020(3) 0.003(2) -0.008(2) -0.002(2)
O18 0.073(4) 0.065(4) 0.024(2) 0.001(2) 0.013(2) -0.013(3)
C19 0.023(3) 0.016(3) 0.025(3) 0.004(2) -0.001(2) 0.005(2)
C20 0.043(4) 0.037(4) 0.024(3) -0.011(3) 0.014(3) -0.001(3)
C21 0.024(3) 0.030(3) 0.029(3) 0.001(2) -0.001(2) 0.012(3)
C22 0.019(3) 0.014(3) 0.017(3) -0.004(2) -0.004(2) -0.005(2)
C23 0.038(4) 0.032(4) 0.027(3) -0.011(3) 0.007(3) -0.007(3)
C24 0.048(4) 0.025(4) 0.036(4) -0.002(3) 0.002(3) 0.019(3)
C25 0.022(3) 0.042(4) 0.027(3) -0.009(3) 0.008(2) -0.009(3)
C26 0.017(3) 0.017(3) 0.025(3) -0.007(2) -0.006(2) 0.005(2)
C27 0.023(3) 0.015(3) 0.015(3) 0.000(2) 0.000(2) -0.002(2)
C28 0.024(3) 0.025(3) 0.018(3) -0.004(2) 0.000(2) 0.004(3)
C29 0.031(3) 0.018(3) 0.021(3) 0.002(2) -0.004(2) 0.005(2)
O19 0.085(5) 0.044(3) 0.072(4) 0.039(3) -0.003(3) 0.009(3)
C30 0.019(3) 0.017(3) 0.014(3) -0.003(2) -0.003(2) -0.004(2)
C31 0.038(4) 0.025(3) 0.023(3) -0.012(2) 0.005(3) 0.007(3)
C32 0.027(3) 0.033(3) 0.012(3) 0.003(2) -0.003(2) -0.011(3)
C33 0.031(3) 0.030(3) 0.015(3) 0.001(2) 0.006(2) -0.003(3)
C34 0.028(3) 0.016(3) 0.018(3) 0.001(2) 0.001(2) 0.004(2)
O20 0.106(5) 0.090(5) 0.065(4) -0.036(3) 0.041(3) -0.071(4)
C35 0.017(3) 0.027(3) 0.028(3) -0.011(3) 0.000(2) -0.005(2)
O21 0.035(3) 0.141(6) 0.107(5) -0.101(5) -0.019(3) 0.013(3)
C36 0.020(3) 0.017(3) 0.026(3) 0.004(2) -0.007(2) 0.000(2)
C37 0.030(3) 0.041(4) 0.023(3) -0.002(3) 0.004(2) -0.011(3)
C38 0.022(3) 0.019(3) 0.041(4) -0.013(3) 0.004(3) 0.003(2)
C39 0.026(3) 0.022(3) 0.015(3) -0.005(2) -0.009(2) 0.000(2)
C40 0.032(4) 0.041(4) 0.018(3) -0.003(2) 0.006(2) -0.010(3)
C41 0.029(4) 0.036(4) 0.022(3) -0.007(3) 0.007(2) -0.003(3)
C42 0.032(4) 0.023(3) 0.035(4) -0.015(3) -0.010(3) 0.005(3)
C43 0.046(4) 0.024(3) 0.031(3) -0.011(3) -0.022(3) 0.008(3)
C44 0.027(3) 0.023(3) 0.016(3) -0.001(2) 0.000(2) -0.006(2)
O22 0.067(4) 0.078(4) 0.025(2) 0.000(2) 0.008(2) 0.010(3)
C45 0.023(3) 0.025(3) 0.024(3) -0.010(2) 0.003(2) 0.003(3)
O23 0.178(7) 0.036(3) 0.061(4) -0.009(3) -0.057(4) 0.044(4)
C46 0.042(4) 0.020(3) 0.036(4) 0.001(3) -0.013(3) 0.005(3)
C47 0.037(4) 0.023(3) 0.015(3) 0.004(2) -0.003(2) -0.007(3)
C48 0.021(3) 0.019(3) 0.019(3) -0.003(2) -0.003(2) -0.002(2)
C50 0.035(4) 0.035(4) 0.063(5) -0.025(3) -0.007(3) 0.002(3)
C49 0.044(5) 0.041(4) 0.069(5) -0.014(4) 0.003(4) -0.002(4)

loop_
_atom_type_symbol
_atom_type_description
_atom_type_scat_dispersion_real
_atom_type_scat_dispersion_imag
_atom_type_scat_source
C C 0.0033 0.0016 'International Tables Vol C Tables 4.2.6.8 and 6.1.1.4'
H H 0.0000 0.0000 'International Tables Vol C Tables 4.2.6.8 and 6.1.1.4'
Cl Cl 0.1484 0.1585 'International Tables Vol C Tables 4.2.6.8 and 6.1.1.4'
Co Co 0.3494 0.9721 'International Tables Vol C Tables 4.2.6.8 and 6.1.1.4'
Cu Cu 0.3201 1.2651 'International Tables Vol C Tables 4.2.6.8 and 6.1.1.4'
N N 0.0061 0.0033 'International Tables Vol C Tables 4.2.6.8 and 6.1.1.4'
O O 0.0106 0.0060 'International Tables Vol C Tables 4.2.6.8 and 6.1.1.4'

loop_
_geom_angle_atom_site_label_1
_geom_angle_atom_site_label_2
_geom_angle_atom_site_label_3
_geom_angle
_geom_angle_site_symmetry_1
_geom_angle_site_symmetry_3
_geom_angle_publ_flag
O1 Cu1 N5 90.68(19) . . ?
O6 Cu1 O1 79.11(15) . . ?
O6 Cu1 N5 169.04(18) . . ?
N6 Cu1 O1 170.3(2) . . ?
N6 Cu1 O6 91.36(18) . . ?
N6 Cu1 N5 98.7(2) . . ?
O2 Co2 O4 85.79(16) . . ?
O2 Co2 O7 84.40(16) . . ?
O3 Co2 O2 75.68(15) . . ?
O3 Co2 O4 88.71(15) . . ?
O3 Co2 O7 87.15(15) . . ?
O4 Co2 O7 170.03(15) . . ?
N3 Co2 O2 168.98(17) . . ?
N3 Co2 O3 93.45(17) . . ?
N3 Co2 O4 95.92(18) . . ?
N3 Co2 O7 93.38(18) . . ?
N3 Co2 N4 96.95(19) . . ?
N4 Co2 O2 93.89(17) . . ?
N4 Co2 O3 169.54(18) . . ?
N4 Co2 O4 91.37(18) . . ?
N4 Co2 O7 91.05(18) . . ?
O2 Cu3 O3 78.99(15) . . ?
O2 Cu3 N7 90.97(19) . . ?
O3 Cu3 N7 169.53(18) . . ?
N1 Cu3 O2 170.04(19) . . ?
N1 Cu3 O3 91.27(17) . . ?
N1 Cu3 N7 98.6(2) . . ?
O1 Co4 O6 76.24(16) . . ?
O1 Co4 O8 85.22(16) . . ?
O1 Co4 O9 86.62(16) . . ?
O6 Co4 O8 88.10(16) . . ?
O6 Co4 O9 88.02(16) . . ?
O9 Co4 O8 171.60(16) . . ?
N2 Co4 O1 93.65(18) . . ?
N2 Co4 O6 169.88(19) . . ?
N2 Co4 O8 90.63(18) . . ?
N2 Co4 O9 91.89(18) . . ?
N8 Co4 O1 169.12(17) . . ?
N8 Co4 O6 92.89(17) . . ?
N8 Co4 O8 94.81(18) . . ?
N8 Co4 O9 92.82(18) . . ?
N8 Co4 N2 97.22(19) . . ?
O14 Cl1 O12 108.0(3) . . ?
O14 Cl1 O16 110.9(3) . . ?
O14 Cl1 O17 111.4(4) . . ?
O16 Cl1 O12 109.7(3) . . ?
O16 Cl1 O17 109.3(3) . . ?
O17 Cl1 O12 107.5(3) . . ?
O5 Cl2 O11 108.7(2) . . ?
O15 Cl2 O5 110.9(3) . . ?
O15 Cl2 O11 109.5(3) . . ?
O18 Cl2 O5 108.7(3) . . ?
O18 Cl2 O11 108.9(3) . . ?
O18 Cl2 O15 110.1(3) . . ?
O10 Cl3 O24 109.6(3) . . ?
O19 Cl3 O10 108.3(3) . . ?
O19 Cl3 O24 108.6(3) . . ?
O21 Cl3 O10 111.5(4) . . ?
O21 Cl3 O24 108.8(3) . . ?
O21 Cl3 O19 110.0(4) . . ?
O20 Cl4 O13 108.2(3) . . ?
O22 Cl4 O13 111.2(3) . . ?
O22 Cl4 O20 109.6(4) . . ?
O23 Cl4 O13 106.9(3) . . ?
O23 Cl4 O20 110.8(5) . . ?
O23 Cl4 O22 110.0(4) . . ?
Cu1 O1 Co4 102.28(18) . . ?
C1 O1 Cu1 130.2(4) . . ?
C1 O1 Co4 126.8(4) . . ?
Cu3 O2 Co2 102.70(17) . . ?
C8 O2 Co2 126.0(4) . . ?
C8 O2 Cu3 131.0(4) . . ?
Cu3 O3 Co2 102.63(17) . . ?
C22 O3 Co2 126.1(4) . . ?
C22 O3 Cu3 130.7(3) . . ?
Co2 O4 H4 113(5) . . ?
C50 O4 Co2 127.2(4) . . ?
C50 O4 H4 105(5) . . ?
Cu1 O6 Co4 102.33(17) . . ?
C30 O6 Cu1 129.7(4) . . ?
C30 O6 Co4 126.2(4) . . ?
Co2 O7 H7A 115(5) . . ?
Co2 O7 H7B 117(4) . . ?
H7A O7 H7B 80(6) . . ?
Co4 O8 H8 122(5) . . ?
C49 O8 Co4 130.7(4) . . ?
C49 O8 H8 96(5) . . ?
Co4 O9 H9A 109(5) . . ?
Co4 O9 H9B 109(4) . . ?
H9A O9 H9B 98(6) . . ?
C18 N1 Cu3 124.2(4) . . ?
C18 N1 C29 113.9(5) . . ?
C29 N1 Cu3 121.9(4) . . ?
O1 C1 C7 121.3(5) . . ?
O1 C1 C39 121.4(6) . . ?
C7 C1 C39 117.3(5) . . ?
C11 N2 Co4 122.8(4) . . ?
C12 N2 Co4 121.9(4) . . ?
C12 N2 C11 115.3(5) . . ?
C26 N3 Co2 122.6(4) . . ?
C26 N3 C34 116.2(5) . . ?
C34 N3 Co2 121.0(4) . . ?
C16 C2 H2 118.1 . . ?
C16 C2 C44 123.8(6) . . ?
C44 C2 H2 118.1 . . ?
C13 C3 C23 120.4(5) . . ?
C13 C3 C45 118.2(5) . . ?
C45 C3 C23 121.4(6) . . ?
C6 N4 Co2 122.1(4) . . ?
C6 N4 C19 115.4(5) . . ?
C19 N4 Co2 122.5(4) . . ?
C15 C5 H5 118.4 . . ?
C15 C5 C48 123.3(6) . . ?
C48 C5 H5 118.4 . . ?
C30 C4 C32 123.9(6) . . ?
C47 C4 C30 120.4(6) . . ?
C47 C4 C32 115.6(5) . . ?
N4 C6 H6 116.0 . . ?
N4 C6 C27 127.9(5) . . ?
C27 C6 H6 116.0 . . ?
C35 N8 Co4 122.9(4) . . ?
C35 N8 C41 116.4(5) . . ?
C41 N8 Co4 120.5(4) . . ?
C1 C7 C38 123.4(5) . . ?
C42 C7 C1 120.5(6) . . ?
C42 C7 C38 116.0(6) . . ?
C39 C10 H10 118.5 . . ?
C43 C10 H10 118.5 . . ?
C43 C10 C39 123.1(6) . . ?
O2 C8 C27 122.3(5) . . ?
O2 C8 C28 120.8(5) . . ?
C28 C8 C27 116.9(5) . . ?
N2 C11 H11A 108.8 . . ?
N2 C11 H11B 108.8 . . ?
N2 C11 C37 113.7(5) . . ?
H11A C11 H11B 107.7 . . ?
C37 C11 H11A 108.8 . . ?
C37 C11 H11B 108.8 . . ?
C20 N5 Cu1 119.6(4) . . ?
C38 N5 Cu1 124.0(4) . . ?
C38 N5 C20 116.2(6) . . ?
C17 C9 C18 115.5(5) . . ?
C22 C9 C17 119.3(5) . . ?
C22 C9 C18 125.2(5) . . ?
N2 C12 H12 115.7 . . ?
N2 C12 C39 128.6(5) . . ?
C39 C12 H12 115.7 . . ?
C3 C13 H13 118.7 . . ?
C3 C13 C27 122.7(5) . . ?
C27 C13 H13 118.7 . . ?
C32 N6 Cu1 123.8(4) . . ?
C32 N6 C40 114.1(5) . . ?
C40 N6 Cu1 121.9(4) . . ?
H14A C14 H14B 109.5 . . ?
H14A C14 H14C 109.5 . . ?
H14B C14 H14C 109.5 . . ?
C43 C14 H14A 109.5 . . ?
C43 C14 H14B 109.5 . . ?
C43 C14 H14C 109.5 . . ?
C5 C15 C46 122.2(6) . . ?
C47 C15 C5 116.6(5) . . ?
C47 C15 C46 121.2(6) . . ?
C24 N7 Cu3 120.4(4) . . ?
C31 N7 Cu3 124.3(4) . . ?
C31 N7 C24 115.1(6) . . ?
C2 C16 C22 120.0(5) . . ?
C2 C16 C26 114.1(5) . . ?
C22 C16 C26 125.8(5) . . ?
C9 C17 H17 118.3 . . ?
C44 C17 C9 123.5(5) . . ?
C44 C17 H17 118.3 . . ?
N1 C18 C9 128.6(5) . . ?
N1 C18 H18 115.7 . . ?
C9 C18 H18 115.7 . . ?
N4 C19 H19A 109.0 . . ?
N4 C19 H19B 109.0 . . ?
N4 C19 C36 112.8(4) . . ?
H19A C19 H19B 107.8 . . ?
C36 C19 H19A 109.0 . . ?
C36 C19 H19B 109.0 . . ?
N5 C20 H20A 109.1 . . ?
N5 C20 H20B 109.1 . . ?
N5 C20 C25 112.5(5) . . ?
H20A C20 H20B 107.8 . . ?
C25 C20 H20A 109.1 . . ?
C25 C20 H20B 109.1 . . ?
H21A C21 H21B 107.9 . . ?
C24 C21 H21A 109.1 . . ?
C24 C21 H21B 109.1 . . ?
C24 C21 C29 112.4(6) . . ?
C29 C21 H21A 109.1 . . ?
C29 C21 H21B 109.1 . . ?
O3 C22 C9 119.1(5) . . ?
O3 C22 C16 123.2(5) . . ?
C9 C22 C16 117.7(5) . . ?
C3 C23 H23A 109.5 . . ?
C3 C23 H23B 109.5 . . ?
C3 C23 H23C 109.5 . . ?
H23A C23 H23B 109.5 . . ?
H23A C23 H23C 109.5 . . ?
H23B C23 H23C 109.5 . . ?
N7 C24 C21 111.4(6) . . ?
N7 C24 H24A 109.3 . . ?
N7 C24 H24B 109.3 . . ?
C21 C24 H24A 109.3 . . ?
C21 C24 H24B 109.3 . . ?
H24A C24 H24B 108.0 . . ?
C20 C25 H25A 109.2 . . ?
C20 C25 H25B 109.2 . . ?
H25A C25 H25B 107.9 . . ?
C40 C25 C20 111.8(5) . . ?
C40 C25 H25A 109.2 . . ?
C40 C25 H25B 109.2 . . ?
N3 C26 C16 128.2(5) . . ?
N3 C26 H26 115.9 . . ?
C16 C26 H26 115.9 . . ?
C8 C27 C6 126.9(5) . . ?
C13 C27 C6 113.3(5) . . ?
C13 C27 C8 119.8(5) . . ?
C8 C28 C31 123.2(5) . . ?
C8 C28 C45 121.3(5) . . ?
C45 C28 C31 115.5(5) . . ?
N1 C29 C21 112.9(5) . . ?
N1 C29 H29A 109.0 . . ?
N1 C29 H29B 109.0 . . ?
C21 C29 H29A 109.0 . . ?
C21 C29 H29B 109.0 . . ?
H29A C29 H29B 107.8 . . ?
O6 C30 C4 120.4(5) . . ?
O6 C30 C48 122.6(5) . . ?
C4 C30 C48 117.0(5) . . ?
N7 C31 C28 129.3(6) . . ?
N7 C31 H31 115.3 . . ?
C28 C31 H31 115.3 . . ?
C4 C32 H32 115.5 . . ?
N6 C32 C4 129.1(5) . . ?
N6 C32 H32 115.5 . . ?
H33A C33 H33B 109.5 . . ?
H33A C33 H33C 109.5 . . ?
H33B C33 H33C 109.5 . . ?
C44 C33 H33A 109.5 . . ?
C44 C33 H33B 109.5 . . ?
C44 C33 H33C 109.5 . . ?
N3 C34 H34A 109.1 . . ?
N3 C34 H34B 109.1 . . ?
N3 C34 C36 112.3(5) . . ?
H34A C34 H34B 107.9 . . ?
C36 C34 H34A 109.1 . . ?
C36 C34 H34B 109.1 . . ?
N8 C35 H35 115.8 . . ?
N8 C35 C48 128.5(6) . . ?
C48 C35 H35 115.8 . . ?
C19 C36 C34 113.8(5) . . ?
C19 C36 H36A 108.8 . . ?
C19 C36 H36B 108.8 . . ?
C34 C36 H36A 108.8 . . ?
C34 C36 H36B 108.8 . . ?
H36A C36 H36B 107.7 . . ?
C11 C37 H37A 108.3 . . ?
C11 C37 H37B 108.3 . . ?
H37A C37 H37B 107.4 . . ?
C41 C37 C11 115.8(6) . . ?
C41 C37 H37A 108.3 . . ?
C41 C37 H37B 108.3 . . ?
C7 C38 H38 115.2 . . ?
N5 C38 C7 129.7(6) . . ?
N5 C38 H38 115.2 . . ?
C1 C39 C12 126.5(5) . . ?
C10 C39 C1 119.5(6) . . ?
C10 C39 C12 113.9(5) . . ?
N6 C40 C25 113.6(5) . . ?
N6 C40 H40A 108.8 . . ?
N6 C40 H40B 108.8 . . ?
C25 C40 H40A 108.8 . . ?
C25 C40 H40B 108.8 . . ?
H40A C40 H40B 107.7 . . ?
N8 C41 C37 111.7(5) . . ?
N8 C41 H41A 109.3 . . ?
N8 C41 H41B 109.3 . . ?
C37 C41 H41A 109.3 . . ?
C37 C41 H41B 109.3 . . ?
H41A C41 H41B 107.9 . . ?
C7 C42 H42 118.4 . . ?
C43 C42 C7 123.2(6) . . ?
C43 C42 H42 118.4 . . ?
C10 C43 C14 121.1(6) . . ?
C42 C43 C10 116.3(6) . . ?
C42 C43 C14 122.6(7) . . ?
C2 C44 C33 123.0(5) . . ?
C17 C44 C2 115.7(5) . . ?
C17 C44 C33 121.3(5) . . ?
C3 C45 C28 121.0(6) . . ?
C3 C45 H45 119.5 . . ?
C28 C45 H45 119.5 . . ?
C15 C46 H46A 109.5 . . ?
C15 C46 H46B 109.5 . . ?
C15 C46 H46C 109.5 . . ?
H46A C46 H46B 109.5 . . ?
H46A C46 H46C 109.5 . . ?
H46B C46 H46C 109.5 . . ?
C4 C47 H47 118.6 . . ?
C15 C47 C4 122.9(5) . . ?
C15 C47 H47 118.6 . . ?
C5 C48 C30 119.7(5) . . ?
C5 C48 C35 114.7(5) . . ?
C30 C48 C35 125.7(5) . . ?
O4 C50 H50A 109.5 . . ?
O4 C50 H50B 109.5 . . ?
O4 C50 H50C 109.5 . . ?
H50A C50 H50B 109.5 . . ?
H50A C50 H50C 109.5 . . ?
H50B C50 H50C 109.5 . . ?
O8 C49 H49A 109.5 . . ?
O8 C49 H49B 109.5 . . ?
O8 C49 H49C 109.5 . . ?
H49A C49 H49B 109.5 . . ?
H49A C49 H49C 109.5 . . ?
H49B C49 H49C 109.5 . . ?

loop_
_geom_bond_atom_site_label_1
_geom_bond_atom_site_label_2
_geom_bond_distance
_geom_bond_site_symmetry_2
_geom_bond_publ_flag
Cu1 O1 1.982(4) . ?
Cu1 O6 1.976(4) . ?
Cu1 N5 1.983(5) . ?
Cu1 N6 1.970(5) . ?
Co2 O2 2.048(4) . ?
Co2 O3 2.046(4) . ?
Co2 O4 2.149(4) . ?
Co2 O7 2.167(4) . ?
Co2 N3 2.028(5) . ?
Co2 N4 2.032(5) . ?
Cu3 O2 1.972(4) . ?
Cu3 O3 1.976(4) . ?
Cu3 N1 1.970(5) . ?
Cu3 N7 1.977(5) . ?
Co4 O1 2.040(4) . ?
Co4 O6 2.044(4) . ?
Co4 O8 2.165(4) . ?
Co4 O9 2.152(4) . ?
Co4 N2 2.037(5) . ?
Co4 N8 2.023(5) . ?
Cl1 O12 1.465(5) . ?
Cl1 O14 1.423(5) . ?
Cl1 O16 1.425(4) . ?
Cl1 O17 1.427(4) . ?
Cl2 O5 1.433(4) . ?
Cl2 O11 1.454(4) . ?
Cl2 O15 1.430(5) . ?
Cl2 O18 1.427(5) . ?
Cl3 O10 1.430(4) . ?
Cl3 O24 1.444(4) . ?
Cl3 O19 1.422(5) . ?
Cl3 O21 1.410(5) . ?
Cl4 O13 1.456(5) . ?
Cl4 O20 1.428(6) . ?
Cl4 O22 1.413(5) . ?
Cl4 O23 1.412(5) . ?
O1 C1 1.324(7) . ?
O2 C8 1.323(7) . ?
O3 C22 1.332(7) . ?
O4 H4 0.86(2) . ?
O4 C50 1.440(8) . ?
O6 C30 1.325(7) . ?
O7 H7A 0.86(2) . ?
O7 H7B 0.88(2) . ?
O8 H8 0.87(2) . ?
O8 C49 1.464(9) . ?
O9 H9A 0.83(2) . ?
O9 H9B 0.86(2) . ?
N1 C18 1.283(8) . ?
N1 C29 1.497(7) . ?
C1 C7 1.401(9) . ?
C1 C39 1.428(8) . ?
N2 C11 1.473(8) . ?
N2 C12 1.272(8) . ?
N3 C26 1.293(7) . ?
N3 C34 1.475(7) . ?
C2 H2 0.9500 . ?
C2 C16 1.382(8) . ?
C2 C44 1.390(8) . ?
C3 C13 1.373(8) . ?
C3 C23 1.525(8) . ?
C3 C45 1.385(8) . ?
N4 C6 1.287(7) . ?
N4 C19 1.475(7) . ?
C5 H5 0.9500 . ?
C5 C15 1.390(8) . ?
C5 C48 1.406(8) . ?
C4 C30 1.419(8) . ?
C4 C32 1.431(9) . ?
C4 C47 1.407(8) . ?
C6 H6 0.9500 . ?
C6 C27 1.463(8) . ?
N8 C35 1.281(8) . ?
N8 C41 1.480(8) . ?
C7 C38 1.434(9) . ?
C7 C42 1.397(8) . ?
C10 H10 0.9500 . ?
C10 C39 1.403(8) . ?
C10 C43 1.388(9) . ?
C8 C27 1.424(7) . ?
C8 C28 1.411(8) . ?
C11 H11A 0.9900 . ?
C11 H11B 0.9900 . ?
C11 C37 1.518(9) . ?
N5 C20 1.494(8) . ?
N5 C38 1.276(8) . ?
C9 C17 1.411(8) . ?
C9 C18 1.438(8) . ?
C9 C22 1.408(8) . ?
C12 H12 0.9500 . ?
C12 C39 1.476(9) . ?
C13 H13 0.9500 . ?
C13 C27 1.410(8) . ?
N6 C32 1.291(8) . ?
N6 C40 1.491(7) . ?
C14 H14A 0.9800 . ?
C14 H14B 0.9800 . ?
C14 H14C 0.9800 . ?
C14 C43 1.510(9) . ?
C15 C46 1.506(8) . ?
C15 C47 1.383(9) . ?
N7 C24 1.499(8) . ?
N7 C31 1.271(8) . ?
C16 C22 1.421(8) . ?
C16 C26 1.471(8) . ?
C17 H17 0.9500 . ?
C17 C44 1.386(8) . ?
C18 H18 0.9500 . ?
C19 H19A 0.9900 . ?
C19 H19B 0.9900 . ?
C19 C36 1.518(8) . ?
C20 H20A 0.9900 . ?
C20 H20B 0.9900 . ?
C20 C25 1.510(9) . ?
C21 H21A 0.9900 . ?
C21 H21B 0.9900 . ?
C21 C24 1.505(9) . ?
C21 C29 1.508(8) . ?
C23 H23A 0.9800 . ?
C23 H23B 0.9800 . ?
C23 H23C 0.9800 . ?
C24 H24A 0.9900 . ?
C24 H24B 0.9900 . ?
C25 H25A 0.9900 . ?
C25 H25B 0.9900 . ?
C25 C40 1.501(9) . ?
C26 H26 0.9500 . ?
C28 C31 1.452(8) . ?
C28 C45 1.412(8) . ?
C29 H29A 0.9900 . ?
C29 H29B 0.9900 . ?
C30 C48 1.429(8) . ?
C31 H31 0.9500 . ?
C32 H32 0.9500 . ?
C33 H33A 0.9800 . ?
C33 H33B 0.9800 . ?
C33 H33C 0.9800 . ?
C33 C44 1.515(7) . ?
C34 H34A 0.9900 . ?
C34 H34B 0.9900 . ?
C34 C36 1.519(8) . ?
C35 H35 0.9500 . ?
C35 C48 1.461(8) . ?
C36 H36A 0.9900 . ?
C36 H36B 0.9900 . ?
C37 H37A 0.9900 . ?
C37 H37B 0.9900 . ?
C37 C41 1.501(9) . ?
C38 H38 0.9500 . ?
C40 H40A 0.9900 . ?
C40 H40B 0.9900 . ?
C41 H41A 0.9900 . ?
C41 H41B 0.9900 . ?
C42 H42 0.9500 . ?
C42 C43 1.380(9) . ?
C45 H45 0.9500 . ?
C46 H46A 0.9800 . ?
C46 H46B 0.9800 . ?
C46 H46C 0.9800 . ?
C47 H47 0.9500 . ?
C50 H50A 0.9800 . ?
C50 H50B 0.9800 . ?
C50 H50C 0.9800 . ?
C49 H49A 0.9800 . ?
C49 H49B 0.9800 . ?
C49 H49C 0.9800 . ?

loop_
_geom_hbond_atom_site_label_D
_geom_hbond_atom_site_label_H
_geom_hbond_atom_site_label_A
_geom_hbond_distance_DH
_geom_hbond_distance_HA
_geom_hbond_distance_DA
_geom_hbond_angle_DHA
_geom_hbond_site_symmetry_A
_geom_hbond_publ_flag
O4 H4 Cl2 0.86(2) 2.66(3) 3.502(4) 166(6) . yes
O4 H4 O11 0.86(2) 2.00(3) 2.824(5) 161(6) . yes
O4 H4 O15 0.86(2) 2.59(5) 3.272(6) 138(6) . yes
O7 H7A Cl2 0.86(2) 2.78(4) 3.545(4) 150(6) 1_655 yes
O7 H7A O5 0.86(2) 2.22(3) 3.074(6) 173(6) 1_655 yes
O7 H7A O18 0.86(2) 2.49(6) 3.065(7) 125(5) 1_655 yes
O7 H7B Cl4 0.88(2) 2.98(3) 3.827(4) 162(5) . yes
O7 H7B O13 0.88(2) 1.97(3) 2.811(6) 159(6) . yes
O8 H8 Cl3 0.87(2) 2.63(3) 3.481(4) 164(6) . yes
O8 H8 O24 0.87(2) 2.02(4) 2.819(5) 152(6) . yes
O8 H8 O21 0.87(2) 2.59(4) 3.374(7) 149(6) . yes
O9 H9A Cl3 0.83(2) 2.78(4) 3.555(4) 156(6) 1_655 yes
O9 H9A O10 0.83(2) 2.17(3) 2.988(6) 169(6) 1_655 yes
O9 H9A O19 0.83(2) 2.56(6) 3.116(8) 125(5) 1_655 yes
O9 H9B Cl1 0.86(2) 2.91(3) 3.757(4) 166(6) . yes
O9 H9B O12 0.86(2) 1.91(3) 2.755(6) 167(6) . yes
C6 H6 O19 0.95 2.39 3.304(7) 161.3 . yes
C12 H12 O18 0.95 2.50 3.440(7) 168.3 1_655 yes
C21 H21A O17 0.99 2.52 3.310(8) 137.1 1_464 yes
C34 H34A O17 0.99 2.47 3.405(8) 157.2 1_554 yes
C41 H41B O22 0.99 2.45 3.335(8) 147.8 1_645 yes
C50 H50C O23 0.98 2.39 3.276(8) 149.5 1_545 yes

loop_
_geom_torsion_atom_site_label_1
_geom_torsion_atom_site_label_2
_geom_torsion_atom_site_label_3
_geom_torsion_atom_site_label_4
_geom_torsion
_geom_torsion_site_symmetry_1
_geom_torsion_site_symmetry_2
_geom_torsion_site_symmetry_3
_geom_torsion_site_symmetry_4
_geom_torsion_publ_flag
Cu1 O1 C1 C7 1.8(8) . . . . ?
Cu1 O1 C1 C39 -178.1(4) . . . . ?
Cu1 O6 C30 C4 12.1(8) . . . . ?
Cu1 O6 C30 C48 -170.1(4) . . . . ?
Cu1 N5 C20 C25 -39.6(8) . . . . ?
Cu1 N5 C38 C7 -7.0(10) . . . . ?
Cu1 N6 C32 C4 0.7(9) . . . . ?
Cu1 N6 C40 C25 29.8(7) . . . . ?
Co2 O2 C8 C27 6.6(8) . . . . ?
Co2 O2 C8 C28 -172.0(4) . . . . ?
Co2 O3 C22 C9 -179.2(4) . . . . ?
Co2 O3 C22 C16 1.9(7) . . . . ?
Co2 N3 C26 C16 -8.3(8) . . . . ?
Co2 N3 C34 C36 -37.8(7) . . . . ?
Co2 N4 C6 C27 8.3(9) . . . . ?
Co2 N4 C19 C36 30.3(7) . . . . ?
Cu3 O2 C8 C27 178.5(4) . . . . ?
Cu3 O2 C8 C28 -0.1(8) . . . . ?
Cu3 O3 C22 C9 -9.6(7) . . . . ?
Cu3 O3 C22 C16 171.5(4) . . . . ?
Cu3 N1 C18 C9 -2.4(9) . . . . ?
Cu3 N1 C29 C21 -29.0(7) . . . . ?
Cu3 N7 C24 C21 38.5(8) . . . . ?
Cu3 N7 C31 C28 7.3(11) . . . . ?
Co4 O1 C1 C7 170.8(4) . . . . ?
Co4 O1 C1 C39 -9.0(8) . . . . ?
Co4 O6 C30 C4 174.2(4) . . . . ?
Co4 O6 C30 C48 -7.9(8) . . . . ?
Co4 N2 C11 C37 -22.2(7) . . . . ?
Co4 N2 C12 C39 -5.6(9) . . . . ?
Co4 N8 C35 C48 6.0(9) . . . . ?
Co4 N8 C41 C37 39.3(7) . . . . ?
O1 C1 C7 C38 3.6(9) . . . . ?
O1 C1 C7 C42 -179.1(6) . . . . ?
O1 C1 C39 C10 -180.0(5) . . . . ?
O1 C1 C39 C12 -0.9(9) . . . . ?
O2 C8 C27 C6 2.4(9) . . . . ?
O2 C8 C27 C13 -179.6(5) . . . . ?
O2 C8 C28 C31 -2.1(9) . . . . ?
O2 C8 C28 C45 178.2(6) . . . . ?
O6 C30 C48 C5 179.0(5) . . . . ?
O6 C30 C48 C35 -1.5(9) . . . . ?
C1 C7 C38 N5 -0.8(11) . . . . ?
C1 C7 C42 C43 -0.8(10) . . . . ?
N2 C11 C37 C41 65.4(8) . . . . ?
N2 C12 C39 C1 9.3(10) . . . . ?
N2 C12 C39 C10 -171.6(6) . . . . ?
N3 C34 C36 C19 74.4(6) . . . . ?
C2 C16 C22 O3 -178.9(5) . . . . ?
C2 C16 C22 C9 2.2(8) . . . . ?
C2 C16 C26 N3 -177.5(6) . . . . ?
C3 C13 C27 C6 -178.9(6) . . . . ?
C3 C13 C27 C8 2.8(9) . . . . ?
N4 C6 C27 C8 -11.1(10) . . . . ?
N4 C6 C27 C13 170.8(6) . . . . ?
N4 C19 C36 C34 -69.9(7) . . . . ?
C5 C15 C47 C4 -2.3(9) . . . . ?
C4 C30 C48 C5 -3.1(8) . . . . ?
C4 C30 C48 C35 176.4(5) . . . . ?
C6 N4 C19 C36 -148.9(5) . . . . ?
N8 C35 C48 C5 -177.9(6) . . . . ?
N8 C35 C48 C30 2.6(10) . . . . ?
C7 C1 C39 C10 0.2(8) . . . . ?
C7 C1 C39 C12 179.3(6) . . . . ?
C7 C42 C43 C10 0.0(10) . . . . ?
C7 C42 C43 C14 -178.6(6) . . . . ?
C8 C28 C31 N7 -1.9(12) . . . . ?
C8 C28 C45 C3 0.1(9) . . . . ?
C11 N2 C12 C39 176.0(6) . . . . ?
C11 C37 C41 N8 -75.2(7) . . . . ?
N5 C20 C25 C40 75.3(7) . . . . ?
C9 C17 C44 C2 1.2(9) . . . . ?
C9 C17 C44 C33 -177.2(6) . . . . ?
C12 N2 C11 C37 156.2(6) . . . . ?
C13 C3 C45 C28 1.6(9) . . . . ?
C15 C5 C48 C30 3.0(9) . . . . ?
C15 C5 C48 C35 -176.6(5) . . . . ?
C16 C2 C44 C17 0.3(9) . . . . ?
C16 C2 C44 C33 178.7(5) . . . . ?
C17 C9 C18 N1 -174.0(6) . . . . ?
C17 C9 C22 O3 -179.7(5) . . . . ?
C17 C9 C22 C16 -0.7(8) . . . . ?
C18 N1 C29 C21 151.3(5) . . . . ?
C18 C9 C17 C44 179.6(6) . . . . ?
C18 C9 C22 O3 -0.4(9) . . . . ?
C18 C9 C22 C16 178.6(5) . . . . ?
C19 N4 C6 C27 -172.4(6) . . . . ?
C20 N5 C38 C7 178.6(6) . . . . ?
C20 C25 C40 N6 -69.4(7) . . . . ?
C22 C9 C17 C44 -1.0(9) . . . . ?
C22 C9 C18 N1 6.7(10) . . . . ?
C22 C16 C26 N3 1.2(10) . . . . ?
C23 C3 C13 C27 176.6(5) . . . . ?
C23 C3 C45 C28 -178.1(6) . . . . ?
C24 N7 C31 C28 -177.7(7) . . . . ?
C24 C21 C29 N1 70.3(7) . . . . ?
C26 N3 C34 C36 137.5(5) . . . . ?
C26 C16 C22 O3 2.4(9) . . . . ?
C26 C16 C22 C9 -176.5(5) . . . . ?
C27 C8 C28 C31 179.2(6) . . . . ?
C27 C8 C28 C45 -0.5(9) . . . . ?
C28 C8 C27 C6 -178.9(6) . . . . ?
C28 C8 C27 C13 -0.9(8) . . . . ?
C29 N1 C18 C9 177.3(6) . . . . ?
C29 C21 C24 N7 -75.7(7) . . . . ?
C30 C4 C32 N6 -8.2(10) . . . . ?
C30 C4 C47 C15 2.0(9) . . . . ?
C31 N7 C24 C21 -136.7(7) . . . . ?
C31 C28 C45 C3 -179.6(6) . . . . ?
C32 C4 C30 O6 1.4(9) . . . . ?
C32 C4 C30 C48 -176.5(6) . . . . ?
C32 C4 C47 C15 179.5(6) . . . . ?
C32 N6 C40 C25 -153.9(6) . . . . ?
C34 N3 C26 C16 176.5(5) . . . . ?
C35 N8 C41 C37 -135.6(6) . . . . ?
C38 C7 C42 C43 176.6(6) . . . . ?
C38 N5 C20 C25 135.1(6) . . . . ?
C39 C1 C7 C38 -176.5(6) . . . . ?
C39 C1 C7 C42 0.7(9) . . . . ?
C39 C10 C43 C14 179.6(6) . . . . ?
C39 C10 C43 C42 0.9(9) . . . . ?
C40 N6 C32 C4 -175.4(6) . . . . ?
C41 N8 C35 C48 -179.3(6) . . . . ?
C42 C7 C38 N5 -178.1(7) . . . . ?
C43 C10 C39 C1 -1.0(9) . . . . ?
C43 C10 C39 C12 179.8(6) . . . . ?
C44 C2 C16 C22 -2.0(9) . . . . ?
C44 C2 C16 C26 176.8(5) . . . . ?
C45 C3 C13 C27 -3.1(9) . . . . ?
C45 C28 C31 N7 177.8(7) . . . . ?
C46 C15 C47 C4 178.4(6) . . . . ?
C47 C4 C30 O6 178.7(5) . . . . ?
C47 C4 C30 C48 0.8(8) . . . . ?
C47 C4 C32 N6 174.4(6) . . . . ?
C48 C5 C15 C46 179.1(6) . . . . ?
C48 C5 C15 C47 -0.2(9) . . . . ?
